data_4326636
loop_
_publ_author_name
'Irene Bassanetti'
'Luciano Marchi\`o'

_publ_contact_author_address
;
Departimento di Chimica GIAF
Universit\`a di Parma
via Usberti 17/a, 43100, Parma, Italy
;
_publ_contact_author_email marchio@unipr.it
_publ_contact_author_fax '0039 0521 905557'
_publ_contact_author_name 'Dr. Luciano Marchi\`o'
_publ_contact_author_phone '0039 0521 905419'
_publ_section_title
;
 Structural Variability in Ag(I) and Cu(I) Coordination Polymers with
 Thioether-Functionalized Bis(pyrazolyl)methane Ligands
;
_journal_name_full 'Inorganic Chemistry'
_journal_page_first 10786
_journal_page_last 10797
_journal_paper_doi 10.1021/ic201338w
_journal_volume 50
_journal_year 2011
_chemical_formula_moiety 'C18 H22 Ag N4 S 1+, B F4 1-'
_chemical_formula_sum 'C18 H22 Ag B F4 N4 S'
_chemical_formula_weight 521.14
_chemical_name_systematic
;
 ?
;
_space_group_IT_number 14
_symmetry_cell_setting monoclinic
_symmetry_space_group_name_Hall '-P 2ybc'
_symmetry_space_group_name_H-M 'P 1 21/c 1'
_atom_sites_solution_hydrogens geom
_atom_sites_solution_primary direct
_atom_sites_solution_secondary difmap
_audit_creation_method SHELXL-97
_cell_angle_alpha 90.00
_cell_angle_beta 91.791(4)
_cell_angle_gamma 90.00
_cell_formula_units_Z 4
_cell_length_a 10.358(2)
_cell_length_b 18.275(4)
_cell_length_c 11.743(3)
_cell_measurement_reflns_used 5046
_cell_measurement_temperature 293(2)
_cell_measurement_theta_max 27.07
_cell_measurement_theta_min 1.97
_cell_volume 2221.8(9)
_computing_cell_refinement Saint
_computing_data_collection Smart
_computing_data_reduction Saint
_computing_structure_refinement 'SHELXL-97 (Sheldrick, 1997)'
_computing_structure_solution Sir2004
_diffrn_ambient_temperature 293(2)
_diffrn_measured_fraction_theta_full 0.997
_diffrn_measured_fraction_theta_max 0.997
_diffrn_measurement_device_type 'Bruker Smart 1000 CCD'
_diffrn_measurement_method 'theta & omega scan'
_diffrn_radiation_monochromator graphite
_diffrn_radiation_source 'fine-focus sealed tube'
_diffrn_radiation_type MoK\a
_diffrn_radiation_wavelength 0.71073
_diffrn_reflns_av_R_equivalents 0.0787
_diffrn_reflns_av_sigmaI/netI 0.1076
_diffrn_reflns_limit_h_max 13
_diffrn_reflns_limit_h_min -13
_diffrn_reflns_limit_k_max 23
_diffrn_reflns_limit_k_min -23
_diffrn_reflns_limit_l_max 14
_diffrn_reflns_limit_l_min -15
_diffrn_reflns_number 24947
_diffrn_reflns_theta_full 27.07
_diffrn_reflns_theta_max 27.07
_diffrn_reflns_theta_min 1.97
_diffrn_standards_decay_% none
_exptl_absorpt_coefficient_mu 1.045
_exptl_absorpt_correction_T_max 1.000
_exptl_absorpt_correction_T_min 0.689
_exptl_absorpt_correction_type multi-scan
_exptl_absorpt_process_details SADABS
_exptl_crystal_colour colorless
_exptl_crystal_density_diffrn 1.558
_exptl_crystal_description needle
_exptl_crystal_F_000 1048
_exptl_crystal_size_max 0.31
_exptl_crystal_size_mid 0.08
_exptl_crystal_size_min 0.06
_refine_diff_density_max 0.942
_refine_diff_density_min -0.662
_refine_diff_density_rms 0.062
_refine_ls_extinction_method none
_refine_ls_goodness_of_fit_ref 1.001
_refine_ls_hydrogen_treatment constr
_refine_ls_matrix_type full
_refine_ls_number_parameters 302
_refine_ls_number_reflns 4864
_refine_ls_number_restraints 20
_refine_ls_restrained_S_all 1.033
_refine_ls_R_factor_all 0.1401
_refine_ls_R_factor_gt 0.0523
_refine_ls_shift/su_max 0.001
_refine_ls_shift/su_mean 0.000
_refine_ls_structure_factor_coef Fsqd
_refine_ls_weighting_details 'calc w=1/[\s^2^(Fo^2^)+(0.0101P)^2^+0.0000P] where P=(Fo^2^+2Fc^2^)/3'
_refine_ls_weighting_scheme calc
_refine_ls_wR_factor_gt 0.0555
_refine_ls_wR_factor_ref 0.0636
_reflns_number_gt 2271
_reflns_number_total 4864
_reflns_threshold_expression >2sigma(I)
_cod_data_source_file ic201338w_si_001_05.cif
_cod_data_source_block ib185me
_cod_database_code 4326636

loop_
_symmetry_equiv_pos_as_xyz
'x, y, z'
'-x, y+1/2, -z+1/2'
'-x, -y, -z'
'x, -y-1/2, z-1/2'

loop_
_atom_site_label
_atom_site_type_symbol
_atom_site_fract_x
_atom_site_fract_y
_atom_site_fract_z
_atom_site_U_iso_or_equiv
_atom_site_adp_type
_atom_site_occupancy
_atom_site_symmetry_multiplicity
_atom_site_calc_flag
_atom_site_refinement_flags
_atom_site_disorder_assembly
_atom_site_disorder_group
Ag Ag 0.39387(4) 0.18866(2) 0.52164(3) 0.06354(14) Uani 1 1 d . . .
S13 S 0.46546(11) 0.20892(6) 0.13483(10) 0.0587(4) Uani 1 1 d . . .
N21 N 0.5012(4) 0.10821(18) 0.4139(3) 0.0483(10) Uani 1 1 d . . .
N12 N 0.2231(4) 0.09865(19) 0.3394(3) 0.0503(10) Uani 1 1 d . . .
C31 C 0.5275(5) 0.0290(3) 0.2703(4) 0.0636(14) Uani 1 1 d . . .
C13 C 0.3315(4) 0.1104(2) 0.2658(4) 0.0500(12) Uani 1 1 d . . .
H13 H 0.3125 0.0833 0.1952 0.060 Uiso 1 1 calc R . .
N11 N 0.4518(3) 0.08184(18) 0.3132(3) 0.0464(9) Uani 1 1 d . . .
C12 C 0.1006(5) 0.1211(3) 0.4784(5) 0.0642(13) Uani 1 1 d . . .
N22 N 0.2164(4) 0.1371(2) 0.4387(3) 0.0560(10) Uani 1 1 d . . .
C33 C 0.5995(5) 0.2344(3) 0.2245(4) 0.0621(14) Uani 1 1 d . . .
C11 C 0.6091(5) 0.0711(3) 0.4337(4) 0.0547(13) Uani 1 1 d . . .
C52 C 0.0956(5) 0.0136(3) 0.2121(4) 0.106(2) Uani 1 1 d . . .
H52A H 0.0116 -0.0086 0.2113 0.160 Uiso 1 1 calc R . .
H52B H 0.1606 -0.0239 0.2131 0.160 Uiso 1 1 calc R . .
H52C H 0.1038 0.0433 0.1453 0.160 Uiso 1 1 calc R . .
C42 C 0.0580(5) 0.1546(3) 0.5871(4) 0.0983(19) Uani 1 1 d . . .
H42A H 0.1257 0.1851 0.6184 0.147 Uiso 1 1 calc R . .
H42B H 0.0388 0.1166 0.6404 0.147 Uiso 1 1 calc R . .
H42C H -0.0180 0.1836 0.5723 0.147 Uiso 1 1 calc R . .
C21 C 0.6272(5) 0.0218(3) 0.3455(5) 0.0706(15) Uani 1 1 d . . .
H21 H 0.6961 -0.0105 0.3396 0.085 Uiso 1 1 calc R . .
C43 C 0.7141(6) 0.1998(3) 0.2087(5) 0.0909(18) Uani 1 1 d . . .
H43 H 0.7195 0.1621 0.1557 0.109 Uiso 1 1 calc R . .
C22 C 0.0361(5) 0.0736(3) 0.4037(5) 0.0790(17) Uani 1 1 d . . .
H22 H -0.0460 0.0543 0.4129 0.095 Uiso 1 1 calc R . .
C23 C 0.3389(3) 0.1914(2) 0.2336(3) 0.0501(11) Uani 1 1 d . . .
H23A H 0.3545 0.2203 0.3020 0.060 Uiso 1 1 calc R . .
H23B H 0.2567 0.2067 0.1995 0.060 Uiso 1 1 calc R . .
C32 C 0.1127(5) 0.0605(3) 0.3166(5) 0.0663(15) Uani 1 1 d . . .
C41 C 0.6896(4) 0.0864(3) 0.5373(4) 0.0879(18) Uani 1 1 d . . .
H41A H 0.7400 0.1297 0.5256 0.132 Uiso 1 1 calc R . .
H41B H 0.7461 0.0458 0.5528 0.132 Uiso 1 1 calc R . .
H41C H 0.6348 0.0938 0.6007 0.132 Uiso 1 1 calc R . .
C51 C 0.4970(5) -0.0072(2) 0.1584(4) 0.102(2) Uani 1 1 d . . .
H51A H 0.5676 -0.0381 0.1384 0.153 Uiso 1 1 calc R . .
H51B H 0.4836 0.0295 0.1007 0.153 Uiso 1 1 calc R . .
H51C H 0.4201 -0.0361 0.1643 0.153 Uiso 1 1 calc R . .
C73 C 0.6993(7) 0.3101(4) 0.3679(5) 0.112(2) Uani 1 1 d . . .
H73 H 0.6941 0.3464 0.4230 0.134 Uiso 1 1 calc R . .
C83 C 0.5918(6) 0.2902(3) 0.3037(5) 0.0865(18) Uani 1 1 d . . .
H83 H 0.5137 0.3142 0.3135 0.104 Uiso 1 1 calc R . .
C53 C 0.8231(8) 0.2213(4) 0.2726(7) 0.125(3) Uani 1 1 d . . .
H53 H 0.9020 0.1983 0.2623 0.150 Uiso 1 1 calc R . .
C63 C 0.8138(9) 0.2758(5) 0.3497(8) 0.136(4) Uani 1 1 d . . .
H63 H 0.8873 0.2903 0.3913 0.163 Uiso 1 1 calc R . .
B B 0.1979(9) 0.1266(5) 0.9221(8) 0.092(3) Uani 1 1 d D . .
F1 F 0.2709(8) 0.1516(5) 0.8408(7) 0.162(5) Uani 0.680(12) 1 d PD A 1
F2 F 0.2642(7) 0.0852(5) 0.9965(5) 0.144(4) Uani 0.680(12) 1 d PD A 1
F3 F 0.1666(19) 0.1847(7) 0.9813(15) 0.286(9) Uani 0.680(12) 1 d PD A 1
F4 F 0.1049(13) 0.0955(7) 0.8824(11) 0.228(8) Uani 0.680(12) 1 d PD A 1
F8 F 0.126(3) 0.1388(12) 1.0092(18) 0.208(16) Uani 0.320(12) 1 d PD A 2
F6 F 0.113(2) 0.1740(14) 0.8649(14) 0.205(12) Uani 0.320(12) 1 d PD A 2
F7 F 0.1977(12) 0.0646(9) 0.871(2) 0.183(13) Uani 0.320(12) 1 d PD A 2
F5 F 0.3076(14) 0.1580(12) 0.936(2) 0.210(16) Uani 0.320(12) 1 d PD A 2

loop_
_atom_site_aniso_label
_atom_site_aniso_U_11
_atom_site_aniso_U_22
_atom_site_aniso_U_33
_atom_site_aniso_U_23
_atom_site_aniso_U_13
_atom_site_aniso_U_12
Ag 0.0639(2) 0.0723(3) 0.0540(2) -0.0172(2) -0.00591(17) 0.0028(3)
S13 0.0558(8) 0.0694(10) 0.0509(8) 0.0101(6) 0.0011(7) -0.0023(7)
N21 0.048(3) 0.058(3) 0.039(2) 0.0018(19) -0.004(2) 0.006(2)
N12 0.049(3) 0.056(3) 0.047(3) 0.003(2) 0.003(2) -0.009(2)
C31 0.071(4) 0.052(3) 0.068(4) -0.002(3) 0.012(3) 0.013(3)
C13 0.065(4) 0.047(3) 0.039(3) -0.006(2) 0.001(3) -0.006(3)
N11 0.051(3) 0.040(2) 0.048(3) 0.003(2) 0.004(2) 0.008(2)
C12 0.047(3) 0.087(4) 0.059(3) 0.013(3) 0.000(3) -0.002(3)
N22 0.053(3) 0.075(3) 0.040(3) -0.004(2) 0.006(2) -0.005(2)
C33 0.053(4) 0.068(4) 0.064(4) 0.031(3) -0.006(3) -0.008(3)
C11 0.050(3) 0.065(4) 0.050(3) 0.013(3) 0.007(3) 0.004(3)
C52 0.108(5) 0.114(5) 0.096(5) -0.016(4) -0.012(4) -0.058(4)
C42 0.078(4) 0.146(6) 0.073(4) -0.005(4) 0.031(3) -0.001(4)
C21 0.068(4) 0.060(4) 0.084(4) 0.009(3) 0.010(3) 0.023(3)
C43 0.055(4) 0.117(5) 0.100(5) 0.035(4) 0.001(4) 0.011(4)
C22 0.057(4) 0.105(5) 0.076(4) 0.008(4) 0.005(3) -0.028(3)
C23 0.045(3) 0.056(3) 0.049(3) 0.006(3) 0.000(2) 0.000(3)
C32 0.064(4) 0.073(4) 0.062(4) 0.008(3) -0.015(3) -0.028(3)
C41 0.062(4) 0.130(5) 0.072(4) 0.022(4) -0.001(3) 0.018(3)
C51 0.134(5) 0.081(4) 0.093(5) -0.038(3) 0.023(4) 0.024(4)
C73 0.123(6) 0.113(5) 0.096(5) 0.020(4) -0.042(5) -0.043(6)
C83 0.085(5) 0.083(5) 0.090(5) 0.017(4) -0.025(4) -0.022(4)
C53 0.054(5) 0.158(9) 0.164(9) 0.068(6) -0.005(6) 0.006(6)
C63 0.084(6) 0.168(10) 0.153(9) 0.072(6) -0.044(7) -0.049(7)
B 0.103(8) 0.082(7) 0.091(7) 0.000(7) -0.002(7) -0.019(7)
F1 0.138(8) 0.181(9) 0.166(8) 0.105(6) 0.015(6) -0.002(6)
F2 0.133(6) 0.209(9) 0.090(5) 0.062(5) 0.005(4) 0.042(6)
F3 0.34(2) 0.158(11) 0.35(2) -0.072(13) -0.050(17) 0.026(11)
F4 0.187(11) 0.241(14) 0.248(15) 0.028(10) -0.125(11) -0.140(12)
F8 0.30(3) 0.16(2) 0.17(2) 0.046(18) 0.15(2) 0.03(2)
F6 0.143(17) 0.31(3) 0.159(16) -0.079(18) -0.081(12) 0.14(2)
F7 0.034(8) 0.196(18) 0.32(3) -0.178(18) 0.012(12) -0.020(9)
F5 0.103(12) 0.17(2) 0.35(4) -0.12(3) -0.127(18) -0.013(12)

loop_
_atom_type_symbol
_atom_type_description
_atom_type_scat_dispersion_real
_atom_type_scat_dispersion_imag
_atom_type_scat_source
C C 0.0033 0.0016 'International Tables Vol C Tables 4.2.6.8 and 6.1.1.4'
H H 0.0000 0.0000 'International Tables Vol C Tables 4.2.6.8 and 6.1.1.4'
B B 0.0013 0.0007 'International Tables Vol C Tables 4.2.6.8 and 6.1.1.4'
N N 0.0061 0.0033 'International Tables Vol C Tables 4.2.6.8 and 6.1.1.4'
F F 0.0171 0.0103 'International Tables Vol C Tables 4.2.6.8 and 6.1.1.4'
S S 0.1246 0.1234 'International Tables Vol C Tables 4.2.6.8 and 6.1.1.4'
Ag Ag -0.8971 1.1015 'International Tables Vol C Tables 4.2.6.8 and 6.1.1.4'

loop_
_geom_angle_atom_site_label_1
_geom_angle_atom_site_label_2
_geom_angle_atom_site_label_3
_geom_angle
_geom_angle_site_symmetry_3
N21 Ag N22 83.97(14) .
N21 Ag S13 132.07(10) 4_566
N22 Ag S13 142.88(10) 4_566
C33 S13 C23 103.6(2) .
C33 S13 Ag 110.21(16) 4_565
C23 S13 Ag 106.01(14) 4_565
C11 N21 N11 105.3(4) .
C11 N21 Ag 131.7(3) .
N11 N21 Ag 122.6(3) .
C32 N12 N22 111.5(4) .
C32 N12 C13 128.3(4) .
N22 N12 C13 119.5(4) .
C21 C31 N11 105.6(5) .
C21 C31 C51 132.1(5) .
N11 C31 C51 122.3(5) .
N11 C13 N12 113.0(3) .
N11 C13 C23 113.3(3) .
N12 C13 C23 109.6(3) .
N11 C13 H13 106.9 .
N12 C13 H13 106.9 .
C23 C13 H13 106.9 .
C31 N11 N21 111.7(4) .
C31 N11 C13 128.1(4) .
N21 N11 C13 120.2(3) .
N22 C12 C22 109.7(5) .
N22 C12 C42 120.2(5) .
C22 C12 C42 130.2(5) .
C12 N22 N12 104.9(4) .
C12 N22 Ag 132.1(4) .
N12 N22 Ag 121.4(3) .
C43 C33 C83 120.2(5) .
C43 C33 S13 117.7(5) .
C83 C33 S13 122.0(5) .
N21 C11 C21 109.6(4) .
N21 C11 C41 119.9(5) .
C21 C11 C41 130.5(5) .
C32 C52 H52A 109.5 .
C32 C52 H52B 109.5 .
H52A C52 H52B 109.5 .
C32 C52 H52C 109.5 .
H52A C52 H52C 109.5 .
H52B C52 H52C 109.5 .
C12 C42 H42A 109.5 .
C12 C42 H42B 109.5 .
H42A C42 H42B 109.5 .
C12 C42 H42C 109.5 .
H42A C42 H42C 109.5 .
H42B C42 H42C 109.5 .
C31 C21 C11 107.9(5) .
C31 C21 H21 126.1 .
C11 C21 H21 126.1 .
C33 C43 C53 119.3(6) .
C33 C43 H43 120.3 .
C53 C43 H43 120.3 .
C32 C22 C12 108.0(5) .
C32 C22 H22 126.0 .
C12 C22 H22 126.0 .
C13 C23 S13 111.9(3) .
C13 C23 H23A 109.2 .
S13 C23 H23A 109.2 .
C13 C23 H23B 109.2 .
S13 C23 H23B 109.2 .
H23A C23 H23B 107.9 .
C22 C32 N12 105.9(5) .
C22 C32 C52 132.0(5) .
N12 C32 C52 122.0(5) .
C11 C41 H41A 109.5 .
C11 C41 H41B 109.5 .
H41A C41 H41B 109.5 .
C11 C41 H41C 109.5 .
H41A C41 H41C 109.5 .
H41B C41 H41C 109.5 .
C31 C51 H51A 109.5 .
C31 C51 H51B 109.5 .
H51A C51 H51B 109.5 .
C31 C51 H51C 109.5 .
H51A C51 H51C 109.5 .
H51B C51 H51C 109.5 .
C63 C73 C83 119.1(8) .
C63 C73 H73 120.5 .
C83 C73 H73 120.5 .
C73 C83 C33 120.0(6) .
C73 C83 H83 120.0 .
C33 C83 H83 120.0 .
C63 C53 C43 119.7(9) .
C63 C53 H53 120.1 .
C43 C53 H53 120.1 .
C53 C63 C73 121.6(10) .
C53 C63 H63 119.2 .
C73 C63 H63 119.2 .
F4 B F5 163.9(17) .
F4 B F7 53.8(8) .
F5 B F7 116.3(13) .
F4 B F8 85.2(16) .
F5 B F8 110.6(19) .
F7 B F8 121.8(16) .
F4 B F3 112.4(14) .
F5 B F3 78.7(11) .
F7 B F3 164.6(14) .
F8 B F3 44.8(10) .
F4 B F1 110.7(11) .
F5 B F1 53.7(11) .
F7 B F1 87.5(12) .
F8 B F1 149.9(13) .
F3 B F1 105.1(11) .
F4 B F2 112.1(11) .
F5 B F2 74.6(13) .
F7 B F2 78.4(12) .
F8 B F2 82.9(13) .
F3 B F2 104.1(11) .
F1 B F2 112.1(8) .
F4 B F6 67.7(12) .
F5 B F6 109.1(17) .
F7 B F6 109.3(15) .
F8 B F6 84.6(14) .
F3 B F6 65.9(10) .
F1 B F6 78.6(11) .
F2 B F6 167.5(11) .

loop_
_geom_bond_atom_site_label_1
_geom_bond_atom_site_label_2
_geom_bond_distance
_geom_bond_site_symmetry_2
Ag N21 2.255(3) .
Ag N22 2.260(4) .
Ag S13 2.3996(12) 4_566
S13 C33 1.778(5) .
S13 C23 1.806(4) .
S13 Ag 2.3996(12) 4_565
N21 C11 1.322(5) .
N21 N11 1.362(4) .
N12 C32 1.358(5) .
N12 N22 1.365(4) .
N12 C13 1.454(5) .
C31 C21 1.344(6) .
C31 N11 1.351(5) .
C31 C51 1.496(6) .
C13 N11 1.446(5) .
C13 C23 1.531(5) .
C13 H13 0.9800 .
C12 N22 1.332(5) .
C12 C22 1.389(6) .
C12 C42 1.494(6) .
C33 C43 1.364(6) .
C33 C83 1.383(6) .
C11 C21 1.389(6) .
C11 C41 1.480(6) .
C52 C32 1.503(6) .
C52 H52A 0.9600 .
C52 H52B 0.9600 .
C52 H52C 0.9600 .
C42 H42A 0.9600 .
C42 H42B 0.9600 .
C42 H42C 0.9600 .
C21 H21 0.9300 .
C43 C53 1.393(8) .
C43 H43 0.9300 .
C22 C32 1.336(6) .
C22 H22 0.9300 .
C23 H23A 0.9700 .
C23 H23B 0.9700 .
C41 H41A 0.9600 .
C41 H41B 0.9600 .
C41 H41C 0.9600 .
C51 H51A 0.9600 .
C51 H51B 0.9600 .
C51 H51C 0.9600 .
C73 C63 1.364(9) .
C73 C83 1.375(7) .
C73 H73 0.9300 .
C83 H83 0.9300 .
C53 C63 1.352(9) .
C53 H53 0.9300 .
C63 H63 0.9300 .
B F4 1.201(10) .
B F5 1.278(14) .
B F7 1.285(13) .
B F8 1.301(15) .
B F3 1.314(12) .
B F1 1.318(10) .
B F2 1.330(9) .
B F6 1.391(13) .
